data_4061356
_journal_name_full Organometallics
_journal_year 2004
_chemical_formula_sum 'C54 H60 N6 Pt'
_chemical_formula_weight 988.17
_space_group_IT_number 14
_symmetry_cell_setting monoclinic
_symmetry_space_group_name_Hall '-P 2ybc'
_symmetry_space_group_name_H-M 'P 1 21/c 1'
_cell_angle_alpha 90.00
_cell_angle_beta 101.626(5)
_cell_angle_gamma 90.00
_cell_formula_units_Z 2
_cell_length_a 11.024(3)
_cell_length_b 26.777(8)
_cell_length_c 8.148(3)
_cell_measurement_temperature 293(2)
_cell_volume 2355.9(13)
_diffrn_ambient_temperature 293(2)
_exptl_crystal_density_diffrn 1.393
_cod_depositor_comments
;
The following automatic conversions were performed:

'_symmetry_cell_setting' tag value 'Monoclinc' was replaced with
'monoclinic' value.

Automatic conversion script
Id: cif_fix_values 1646 2011-03-28 12:23:43Z adriana 
;
_cod_original_sg_symbol_H-M 'P 21/c'
_cod_database_code 4061356

loop_
_symmetry_equiv_pos_as_xyz
'x, y, z'
'-x, y+1/2, -z+1/2'
'-x, -y, -z'
'x, -y-1/2, z-1/2'

loop_
_atom_site_label
_atom_site_type_symbol
_atom_site_fract_x
_atom_site_fract_y
_atom_site_fract_z
_atom_site_U_iso_or_equiv
_atom_site_adp_type
_atom_site_occupancy
_atom_site_symmetry_multiplicity
_atom_site_calc_flag
_atom_site_refinement_flags
_atom_site_disorder_assembly
_atom_site_disorder_group
Pt1 Pt 0.0000 1.0000 0.5000 0.04357(13) Uani 1 2 d SD . .
N1 N -0.0057(6) 0.9067(2) 0.2834(7) 0.0449(14) Uani 1 1 d . . .
N2 N 0.0967(5) 0.9652(2) 0.1937(7) 0.0409(13) Uani 1 1 d . . .
C1 C 0.0306(6) 0.9550(2) 0.3120(8) 0.0387(15) Uani 1 1 d . . .
C2 C 0.1006(7) 0.9236(3) 0.0940(9) 0.0516(19) Uani 1 1 d . . .
H2A H 0.1416 0.9213 0.0050 0.062 Uiso 1 1 calc R . .
C3 C 0.0365(8) 0.8883(3) 0.1470(9) 0.056(2) Uani 1 1 d . . .
H3A H 0.0220 0.8565 0.1012 0.067 Uiso 1 1 calc R . .
C4 C -0.0769(8) 0.8789(3) 0.3870(9) 0.056(2) Uani 1 1 d . . .
H4A H -0.1180 0.9025 0.4480 0.068 Uiso 1 1 calc R . .
H4B H -0.0202 0.8593 0.4686 0.068 Uiso 1 1 calc R . .
C5 C -0.1731(8) 0.8444(3) 0.2866(9) 0.055(2) Uani 1 1 d . . .
C6 C -0.1469(9) 0.7921(3) 0.2818(10) 0.063(2) Uani 1 1 d . . .
C7 C -0.0325(10) 0.7704(3) 0.3580(12) 0.075(3) Uani 1 1 d . . .
H7A H 0.0303 0.7908 0.4150 0.089 Uiso 1 1 calc R . .
C8 C -0.0117(11) 0.7209(4) 0.3502(13) 0.086(3) Uani 1 1 d . . .
H8A H 0.0653 0.7079 0.3994 0.104 Uiso 1 1 calc R . .
C9 C -0.1047(14) 0.6892(4) 0.2693(15) 0.097(4) Uani 1 1 d . . .
H9A H -0.0901 0.6550 0.2681 0.116 Uiso 1 1 calc R . .
C10 C -0.2165(13) 0.7076(4) 0.1919(13) 0.093(4) Uani 1 1 d . . .
H10A H -0.2776 0.6860 0.1373 0.111 Uiso 1 1 calc R . .
C11 C -0.2406(10) 0.7602(3) 0.1943(12) 0.073(3) Uani 1 1 d . . .
C12 C -0.3504(11) 0.7797(5) 0.1162(13) 0.088(3) Uani 1 1 d . . .
H12A H -0.4104 0.7578 0.0605 0.106 Uiso 1 1 calc R . .
C13 C -0.3794(9) 0.8301(5) 0.1138(13) 0.085(3) Uani 1 1 d . . .
C14 C -0.4919(12) 0.8519(8) 0.0351(13) 0.119(5) Uani 1 1 d . . .
H14A H -0.5535 0.8308 -0.0208 0.143 Uiso 1 1 calc R . .
C15 C -0.5176(11) 0.9016(8) 0.0342(17) 0.117(5) Uani 1 1 d . . .
H15A H -0.5947 0.9136 -0.0192 0.140 Uiso 1 1 calc R . .
C16 C -0.4245(14) 0.9351(6) 0.1165(16) 0.116(5) Uani 1 1 d . . .
H16A H -0.4392 0.9693 0.1119 0.139 Uiso 1 1 calc R . .
C17 C -0.3122(10) 0.9169(4) 0.2034(13) 0.083(3) Uani 1 1 d . . .
H17A H -0.2539 0.9389 0.2622 0.099 Uiso 1 1 calc R . .
C18 C -0.2847(9) 0.8644(3) 0.2037(11) 0.069(2) Uani 1 1 d . . .
C19 C 0.1597(7) 1.0130(2) 0.1797(9) 0.0434(17) Uani 1 1 d . . .
H19A H 0.1099 1.0400 0.2102 0.052 Uiso 1 1 calc R . .
H19B H 0.1670 1.0180 0.0641 0.052 Uiso 1 1 calc R . .
C20 C 0.2867(7) 1.0147(2) 0.2906(11) 0.053(2) Uani 1 1 d . . .
H20A H 0.3428 0.9942 0.2416 0.063 Uiso 1 1 calc R . .
H20B H 0.2828 1.0008 0.3993 0.063 Uiso 1 1 calc R . .
C21 C 0.3373(7) 1.0676(3) 0.3134(11) 0.060(2) Uani 1 1 d . . .
H21A H 0.3344 1.0823 0.2038 0.071 Uiso 1 1 calc R . .
H21B H 0.2838 1.0873 0.3693 0.071 Uiso 1 1 calc R . .
C22 C 0.4682(7) 1.0711(3) 0.4130(11) 0.062(2) Uani 1 1 d . . .
H22A H 0.4735 1.0531 0.5176 0.074 Uiso 1 1 calc R . .
H22B H 0.5233 1.0548 0.3507 0.074 Uiso 1 1 calc R . .
C23 C 0.5117(7) 1.1239(3) 0.4514(11) 0.068(2) Uani 1 1 d . . .
H23A H 0.4566 1.1397 0.5148 0.082 Uiso 1 1 calc R . .
H23B H 0.5039 1.1418 0.3464 0.082 Uiso 1 1 calc R . .
C24 C 0.6428(9) 1.1297(4) 0.5479(13) 0.082(3) Uani 1 1 d . . .
H24A H 0.6506 1.1126 0.6544 0.099 Uiso 1 1 calc R . .
H24B H 0.6982 1.1135 0.4859 0.099 Uiso 1 1 calc R . .
C25 C 0.6834(11) 1.1830(4) 0.5807(17) 0.106(4) Uani 1 1 d . . .
H25A H 0.6236 1.1999 0.6338 0.127 Uiso 1 1 calc R . .
H25B H 0.7622 1.1832 0.6594 0.127 Uiso 1 1 calc R . .
C26 C 0.6967(12) 1.2111(5) 0.4332(18) 0.138(5) Uani 1 1 d . . .
H26A H 0.7227 1.2446 0.4653 0.206 Uiso 1 1 calc R . .
H26B H 0.6186 1.2121 0.3555 0.206 Uiso 1 1 calc R . .
H26C H 0.7575 1.1954 0.3812 0.206 Uiso 1 1 calc R . .
N3 N -0.2065(11) 1.0531(6) 0.2460(10) 0.195(8) Uani 1 1 d D . .
C27 C -0.1326(6) 1.0391(3) 0.3321(8) 0.0391(16) Uani 1 1 d D . .

loop_
_atom_site_aniso_label
_atom_site_aniso_U_11
_atom_site_aniso_U_22
_atom_site_aniso_U_33
_atom_site_aniso_U_23
_atom_site_aniso_U_13
_atom_site_aniso_U_12
Pt1 0.0469(2) 0.0439(2) 0.04007(19) -0.0047(3) 0.00924(14) -0.0056(3)
N1 0.055(4) 0.045(3) 0.037(3) -0.005(3) 0.015(3) -0.004(3)
N2 0.038(3) 0.047(3) 0.040(3) 0.000(3) 0.014(3) 0.000(3)
C1 0.035(4) 0.045(4) 0.035(4) -0.005(3) 0.003(3) -0.003(3)
C2 0.059(5) 0.061(5) 0.038(4) -0.005(4) 0.017(4) 0.002(4)
C3 0.068(6) 0.055(5) 0.045(4) -0.017(4) 0.012(4) 0.004(4)
C4 0.076(6) 0.050(4) 0.045(4) -0.004(4) 0.017(4) -0.021(4)
C5 0.064(6) 0.060(5) 0.043(4) -0.004(4) 0.014(4) -0.018(4)
C6 0.078(6) 0.061(5) 0.056(5) -0.017(4) 0.028(5) -0.030(5)
C7 0.087(7) 0.058(5) 0.078(7) 0.004(5) 0.017(5) -0.008(5)
C8 0.108(9) 0.065(6) 0.088(8) 0.002(6) 0.023(6) -0.007(6)
C9 0.151(12) 0.057(6) 0.089(8) 0.011(6) 0.040(8) -0.010(7)
C10 0.133(11) 0.072(7) 0.074(7) -0.021(6) 0.022(7) -0.050(7)
C11 0.085(7) 0.072(6) 0.066(6) -0.009(5) 0.020(5) -0.037(6)
C12 0.082(8) 0.100(8) 0.080(7) -0.020(6) 0.013(6) -0.042(7)
C13 0.058(6) 0.132(10) 0.066(6) -0.003(6) 0.012(5) -0.015(7)
C14 0.083(9) 0.210(17) 0.065(10) 0.004(9) 0.016(7) -0.009(11)
C15 0.047(8) 0.200(16) 0.110(11) 0.031(11) 0.031(7) 0.027(9)
C16 0.106(10) 0.153(12) 0.102(9) 0.033(9) 0.053(8) 0.045(10)
C17 0.071(7) 0.106(8) 0.077(7) 0.009(6) 0.028(5) 0.006(6)
C18 0.080(7) 0.072(6) 0.064(6) -0.007(5) 0.037(5) -0.012(5)
C19 0.046(4) 0.033(4) 0.054(4) 0.007(3) 0.017(3) 0.003(3)
C20 0.050(5) 0.042(4) 0.068(5) 0.004(3) 0.013(4) -0.003(3)
C21 0.053(5) 0.055(5) 0.072(6) 0.013(4) 0.016(4) 0.005(4)
C22 0.057(5) 0.062(5) 0.065(5) 0.001(4) 0.009(4) -0.004(4)
C23 0.048(5) 0.072(5) 0.085(7) 0.005(5) 0.015(5) -0.005(4)
C24 0.062(6) 0.073(6) 0.104(8) -0.002(6) -0.002(5) 0.000(5)
C25 0.083(8) 0.090(8) 0.130(11) 0.004(8) -0.010(7) -0.021(7)
C26 0.107(10) 0.115(10) 0.174(15) 0.029(10) -0.009(10) -0.040(9)
N3 0.228(15) 0.300(18) 0.082(8) 0.052(10) 0.092(9) 0.179(14)
C27 0.047(4) 0.046(4) 0.029(3) -0.012(3) 0.018(3) -0.001(3)

loop_
_geom_bond_atom_site_label_1
_geom_bond_atom_site_label_2
_geom_bond_distance
_geom_bond_site_symmetry_2
_geom_bond_publ_flag
Pt1 C1 2.030(6) 3_576 ?
Pt1 C1 2.030(6) . ?
Pt1 C27 2.074(7) . ?
Pt1 C27 2.074(7) 3_576 ?
N1 C1 1.358(8) . ?
N1 C3 1.380(8) . ?
N1 C4 1.467(8) . ?
N2 C1 1.348(8) . ?
N2 C2 1.385(8) . ?
N2 C19 1.471(8) . ?
C2 C3 1.305(10) . ?
C4 C5 1.517(10) . ?
C5 C18 1.385(12) . ?
C5 C6 1.433(11) . ?
C6 C7 1.414(12) . ?
C6 C11 1.417(11) . ?
C7 C8 1.348(12) . ?
C8 C9 1.391(14) . ?
C9 C10 1.359(15) . ?
C10 C11 1.434(14) . ?
C11 C12 1.354(14) . ?
C12 C13 1.387(15) . ?
C13 C14 1.403(16) . ?
C13 C18 1.470(13) . ?
C14 C15 1.36(2) . ?
C15 C16 1.424(19) . ?
C16 C17 1.385(15) . ?
C17 C18 1.439(13) . ?
C19 C20 1.507(10) . ?
C20 C21 1.521(9) . ?
C21 C22 1.509(11) . ?
C22 C23 1.504(11) . ?
C23 C24 1.508(11) . ?
C24 C25 1.503(13) . ?
C25 C26 1.451(16) . ?
N3 C27 1.032(7) . ?
